data_7249876
loop_
_publ_author_name
'Mai, Ying-Ying'
'Liu, Li'
'Dai, Jing-Cao'

_publ_section_title
;
 Photochromic Pyridylfulgenates and Their Cadmium Complexes
;
_journal_name_full CrystEngComm
_journal_paper_doi 10.1039/D4CE01219D
_journal_year 2025
_chemical_formula_sum 'C36 H32 Cd N2 O10'
_chemical_formula_weight 765.03
_space_group_crystal_system monoclinic
_space_group_IT_number 14
_space_group_name_Hall '-P 2yn'
_space_group_name_H-M_alt 'P 1 21/n 1'
_atom_sites_solution_hydrogens mixed
_audit_creation_method SHELXL-2014
_audit_update_record
;
2023-09-20 deposited with the CCDC.	2025-01-30 downloaded from the CCDC.
;
_cell_angle_alpha 90
_cell_angle_beta 96.129(7)
_cell_angle_gamma 90
_cell_formula_units_Z 2
_cell_length_a 12.1419(11)
_cell_length_b 8.5142(7)
_cell_length_c 16.4832(10)
_cell_measurement_reflns_used 2110
_cell_measurement_temperature 293(2)
_cell_measurement_theta_max 28.7550
_cell_measurement_theta_min 3.4520
_cell_volume 1694.3(2)
_computing_cell_refinement 'CrysAlisPro 1.171.38.41 (Rigaku OD, 2015)'
_computing_data_collection 'CrysAlisPro 1.171.38.41 (Rigaku OD, 2015)'
_computing_data_reduction 'CrysAlisPro 1.171.38.41 (Rigaku OD, 2015)'
_computing_molecular_graphics 'SHELXTL-2014 (Sheldrick, 2014)'
_computing_publication_material 'SHELXTL-2014 (Sheldrick, 2014)'
_computing_structure_refinement 'SHELXL-2014 (Sheldrick, 2014)'
_computing_structure_solution 'SHELXTL-2014 (Sheldrick, 2014)'
_diffrn_ambient_temperature 293(2)
_diffrn_detector_area_resol_mean 16.1213
_diffrn_measured_fraction_theta_full 0.968
_diffrn_measured_fraction_theta_max 0.990
_diffrn_measurement_device_type 'Xcalibur, Eos, Gemini'
_diffrn_measurement_method '\w scans'
_diffrn_radiation_type MoK\a
_diffrn_radiation_wavelength 0.71073
_diffrn_reflns_av_R_equivalents 0.0283
_diffrn_reflns_av_unetI/netI 0.0393
_diffrn_reflns_Laue_measured_fraction_full 0.968
_diffrn_reflns_Laue_measured_fraction_max 0.990
_diffrn_reflns_limit_h_max 11
_diffrn_reflns_limit_h_min -14
_diffrn_reflns_limit_k_max 9
_diffrn_reflns_limit_k_min -10
_diffrn_reflns_limit_l_max 18
_diffrn_reflns_limit_l_min -19
_diffrn_reflns_number 6934
_diffrn_reflns_point_group_measured_fraction_full 0.968
_diffrn_reflns_point_group_measured_fraction_max 0.990
_diffrn_reflns_theta_full 25.242
_diffrn_reflns_theta_max 25.026
_diffrn_reflns_theta_min 2.928
_diffrn_source 'fine-focus sealed X-ray tube'
_exptl_absorpt_coefficient_mu 0.706
_exptl_absorpt_correction_T_max 1.00000
_exptl_absorpt_correction_T_min 0.91771
_exptl_absorpt_correction_type empirical
_exptl_absorpt_process_details multi-scan
_exptl_crystal_colour colorless
_exptl_crystal_density_diffrn 1.500
_exptl_crystal_description needle
_exptl_crystal_F_000 780
_exptl_crystal_size_max 0.500
_exptl_crystal_size_mid 0.050
_exptl_crystal_size_min 0.030
_refine_diff_density_max 1.184
_refine_diff_density_min -0.797
_refine_diff_density_rms 0.070
_refine_ls_extinction_method none
_refine_ls_goodness_of_fit_ref 1.079
_refine_ls_hydrogen_treatment mixed
_refine_ls_matrix_type full
_refine_ls_number_parameters 219
_refine_ls_number_reflns 2961
_refine_ls_number_restraints 12
_refine_ls_restrained_S_all 1.081
_refine_ls_R_factor_all 0.0586
_refine_ls_R_factor_gt 0.0422
_refine_ls_shift/su_max 0.000
_refine_ls_shift/su_mean 0.000
_refine_ls_structure_factor_coef Fsqd
_refine_ls_weighting_details 'w=1/[\s^2^(Fo^2^)+(0.0506P)^2^+1.0000P] where P=(Fo^2^+2Fc^2^)/3'
_refine_ls_weighting_scheme calc
_refine_ls_wR_factor_gt 0.0993
_refine_ls_wR_factor_ref 0.1090
_reflns_Friedel_coverage 0.000
_reflns_number_gt 2302
_reflns_number_total 2961
_reflns_threshold_expression 'I > 2\s(I)'
_cod_data_source_file d4ce01219d2.cif
_cod_data_source_block compound3
_cod_original_sg_symbol_H-M 'P 21/n'
_cod_database_code 7249876
_shelx_space_group_comment
; 
The symmetry employed for this shelxl refinement is uniquely defined 
by the following loop, which should always be used as a source of 
symmetry information in preference to the above space-group names. 
They are only intended as comments. 
;
_shelx_estimated_absorpt_t_min 0.719
_shelx_estimated_absorpt_t_max 0.979
_shelxl_version_number 2014-3

loop_
_space_group_symop_operation_xyz
'x, y, z'
'-x+1/2, y+1/2, -z+1/2'
'-x, -y, -z'
'x-1/2, -y-1/2, z-1/2'

loop_
_atom_site_label
_atom_site_type_symbol
_atom_site_fract_x
_atom_site_fract_y
_atom_site_fract_z
_atom_site_U_iso_or_equiv
_atom_site_adp_type
_atom_site_occupancy
_atom_site_site_symmetry_order
_atom_site_calc_flag
_atom_site_refinement_flags_posn
_atom_site_refinement_flags_adp
_atom_site_refinement_flags_occupancy
_atom_site_disorder_assembly
_atom_site_disorder_group
Cd Cd 0.5000 0.0000 0.5000 0.03943(16) Uani 1 2 d S . P . .
N N 0.4452(3) 0.7681(4) 0.43068(19) 0.0482(9) Uani 1 1 d . . . . .
O1 O 0.4754(3) 0.1372(4) 0.38218(16) 0.0554(8) Uani 1 1 d . . . . .
O2 O 0.6330(3) 0.0883(4) 0.33047(18) 0.0662(9) Uani 1 1 d . . . . .
O3 O 0.3129(3) 0.4315(4) 0.11539(19) 0.0683(9) Uani 1 1 d . . . . .
O4 O 0.4660(3) 0.2897(3) 0.11098(16) 0.0536(8) Uani 1 1 d . . . . .
O5 O 0.3160(2) 0.0547(4) 0.52180(18) 0.0523(7) Uani 1 1 d . . . . .
H5A H 0.2671 0.0076 0.4894 0.073(17) Uiso 1 1 d R . . . .
H5B H 0.3050 -0.0011 0.5634 0.09(2) Uiso 1 1 d R . . . .
C1 C 0.3208(4) 0.3605(5) 0.2949(2) 0.0523(11) Uani 1 1 d . . . . .
H1A H 0.2502 0.3856 0.2645 0.063 Uiso 1 1 calc R U . . .
H1B H 0.3085 0.2763 0.3325 0.063 Uiso 1 1 calc R U . . .
C2 C 0.3992(3) 0.3038(4) 0.2362(2) 0.0433(10) Uani 1 1 d . . . . .
C3 C 0.4896(3) 0.2165(4) 0.2478(2) 0.0378(9) Uani 1 1 d . . . . .
C4 C 0.5421(4) 0.1977(5) 0.1685(2) 0.0449(10) Uani 1 1 d . . . . .
C5 C 0.5387(4) 0.1416(4) 0.3269(2) 0.0417(9) Uani 1 1 d . . . . .
C6 C 0.3841(4) 0.3508(5) 0.1496(2) 0.0493(11) Uani 1 1 d . . . . .
C9 C 0.4552(5) 0.7518(5) 0.3509(3) 0.0816(19) Uani 1 1 d . . . . .
H9A H 0.4903 0.8309 0.3244 0.098 Uiso 1 1 calc R U . . .
C10 C 0.4160(4) 0.6233(5) 0.3066(3) 0.0545(8) Uani 1 1 d . U . . .
H10A H 0.4255 0.6176 0.2514 0.065 Uiso 1 1 calc R U . . .
C11 C 0.3621(4) 0.5012(4) 0.3425(3) 0.0545(8) Uani 1 1 d . U . . .
C12 C 0.3596(4) 0.5160(5) 0.4256(3) 0.0528(11) Uani 1 1 d . . . . .
H12A H 0.3310 0.4346 0.4545 0.063 Uiso 1 1 calc R U . . .
C13 C 0.3987(4) 0.6486(5) 0.4662(3) 0.0565(12) Uani 1 1 d . . . . .
H13A H 0.3924 0.6552 0.5218 0.068 Uiso 1 1 calc R U . . .
C14 C 0.5397(4) 0.0287(5) 0.1387(2) 0.0458(10) Uani 1 1 d . . . . .
C15 C 0.6300(5) -0.0665(7) 0.1484(4) 0.0823(17) Uani 1 1 d . . . . .
H15A H 0.6974 -0.0270 0.1719 0.099 Uiso 1 1 calc R U . . .
C16 C 0.6223(6) -0.2225(7) 0.1234(4) 0.097(2) Uani 1 1 d . . . . .
H16A H 0.6848 -0.2863 0.1315 0.116 Uiso 1 1 calc R U . . .
C17 C 0.5263(5) -0.2841(6) 0.0877(3) 0.0772(16) Uani 1 1 d . . . . .
H17A H 0.5222 -0.3879 0.0701 0.093 Uiso 1 1 calc R U . . .
C18 C 0.4365(5) -0.1895(6) 0.0786(3) 0.0714(14) Uani 1 1 d . . . . .
H18A H 0.3696 -0.2293 0.0545 0.086 Uiso 1 1 calc R U . . .
C19 C 0.4420(4) -0.0356(5) 0.1040(3) 0.0610(13) Uani 1 1 d . . . . .
H19A H 0.3785 0.0260 0.0976 0.073 Uiso 1 1 calc R U . . .
C20 C 0.6546(4) 0.2778(6) 0.1709(3) 0.0682(14) Uani 1 1 d . . . . .
H20A H 0.7075 0.2222 0.2077 0.102 Uiso 1 1 calc R U . . .
H20B H 0.6785 0.2774 0.1173 0.102 Uiso 1 1 calc R U . . .
H20C H 0.6487 0.3841 0.1893 0.102 Uiso 1 1 calc R U . . .

loop_
_atom_site_aniso_label
_atom_site_aniso_U_11
_atom_site_aniso_U_22
_atom_site_aniso_U_33
_atom_site_aniso_U_23
_atom_site_aniso_U_13
_atom_site_aniso_U_12
Cd 0.0540(3) 0.0407(3) 0.0231(2) -0.00204(16) 0.00178(16) 0.00605(19)
N 0.065(2) 0.0444(19) 0.0337(18) -0.0081(15) -0.0002(16) 0.0053(17)
O1 0.070(2) 0.0658(19) 0.0306(15) 0.0102(14) 0.0085(14) 0.0128(16)
O2 0.050(2) 0.102(3) 0.0439(18) 0.0207(18) -0.0063(14) 0.0028(19)
O3 0.087(2) 0.0624(19) 0.0502(19) 0.0026(16) -0.0197(17) 0.0183(19)
O4 0.082(2) 0.0504(17) 0.0267(14) 0.0077(12) -0.0017(14) 0.0062(16)
O5 0.0544(19) 0.0605(17) 0.0397(16) -0.0054(15) -0.0049(14) 0.0057(15)
C1 0.065(3) 0.048(2) 0.042(2) -0.0087(19) -0.003(2) 0.006(2)
C2 0.058(3) 0.038(2) 0.032(2) -0.0049(16) -0.0067(18) 0.0029(19)
C3 0.053(2) 0.035(2) 0.0251(18) -0.0017(15) 0.0004(16) -0.0086(18)
C4 0.062(3) 0.047(2) 0.0249(19) 0.0063(17) -0.0007(18) -0.003(2)
C5 0.054(3) 0.041(2) 0.027(2) 0.0000(16) -0.0061(18) -0.0043(19)
C6 0.071(3) 0.040(2) 0.033(2) -0.0003(18) -0.010(2) 0.001(2)
C9 0.163(6) 0.044(3) 0.042(3) -0.008(2) 0.028(3) -0.021(3)
C10 0.084(2) 0.0423(16) 0.0374(16) -0.0051(13) 0.0094(15) 0.0022(15)
C11 0.084(2) 0.0423(16) 0.0374(16) -0.0051(13) 0.0094(15) 0.0022(15)
C12 0.061(3) 0.059(3) 0.039(2) -0.007(2) 0.008(2) -0.009(2)
C13 0.068(3) 0.069(3) 0.033(2) -0.009(2) 0.005(2) -0.007(2)
C14 0.058(3) 0.053(3) 0.0262(19) 0.0014(17) 0.0046(18) 0.005(2)
C15 0.071(4) 0.081(4) 0.089(4) -0.019(3) -0.017(3) 0.021(3)
C16 0.108(5) 0.081(4) 0.095(5) -0.023(3) -0.016(4) 0.046(4)
C17 0.126(5) 0.055(3) 0.050(3) -0.007(2) 0.010(3) 0.021(3)
C18 0.080(4) 0.057(3) 0.077(4) -0.012(3) 0.008(3) -0.007(3)
C19 0.056(3) 0.048(3) 0.078(3) -0.010(2) 0.007(3) 0.001(2)
C20 0.075(3) 0.078(3) 0.054(3) 0.008(2) 0.013(2) -0.023(3)

loop_
_atom_type_symbol
_atom_type_description
_atom_type_scat_dispersion_real
_atom_type_scat_dispersion_imag
_atom_type_scat_source
C C 0.0033 0.0016 'International Tables Vol C Tables 4.2.6.8 and 6.1.1.4'
H H 0.0000 0.0000 'International Tables Vol C Tables 4.2.6.8 and 6.1.1.4'
N N 0.0061 0.0033 'International Tables Vol C Tables 4.2.6.8 and 6.1.1.4'
O O 0.0106 0.0060 'International Tables Vol C Tables 4.2.6.8 and 6.1.1.4'
Cd Cd -0.8075 1.2024 'International Tables Vol C Tables 4.2.6.8 and 6.1.1.4'

loop_
_geom_angle_atom_site_label_1
_geom_angle_atom_site_label_2
_geom_angle_atom_site_label_3
_geom_angle
_geom_angle_site_symmetry_1
_geom_angle_site_symmetry_3
_geom_angle_publ_flag
O1 Cd O1 180.0 . 3_656 ?
O1 Cd N 89.32(11) . 3_666 ?
O1 Cd N 90.68(11) 3_656 3_666 ?
O1 Cd N 90.68(11) . 1_545 ?
O1 Cd N 89.32(11) 3_656 1_545 ?
N Cd N 180.0 3_666 1_545 ?
O1 Cd O5 89.33(11) . . ?
O1 Cd O5 90.67(11) 3_656 . ?
N Cd O5 89.06(11) 3_666 . ?
N Cd O5 90.94(11) 1_545 . ?
O1 Cd O5 90.67(11) . 3_656 ?
O1 Cd O5 89.33(11) 3_656 3_656 ?
N Cd O5 90.94(11) 3_666 3_656 ?
N Cd O5 89.06(11) 1_545 3_656 ?
O5 Cd O5 180.0 . 3_656 ?
C13 N C9 116.1(4) . . ?
C13 N Cd 122.9(3) . 1_565 ?
C9 N Cd 121.0(3) . 1_565 ?
C5 O1 Cd 127.2(3) . . ?
C6 O4 C4 110.2(3) . . ?
C11 C1 C2 113.3(4) . . ?
C3 C2 C6 107.9(4) . . ?
C3 C2 C1 131.2(4) . . ?
C6 C2 C1 120.8(4) . . ?
C2 C3 C5 127.2(4) . . ?
C2 C3 C4 110.6(3) . . ?
C5 C3 C4 122.2(4) . . ?
O4 C4 C3 101.8(3) . . ?
O4 C4 C14 107.8(3) . . ?
C3 C4 C14 112.4(3) . . ?
O4 C4 C20 106.1(3) . . ?
C3 C4 C20 112.8(3) . . ?
C14 C4 C20 114.7(4) . . ?
O2 C5 O1 126.6(4) . . ?
O2 C5 C3 118.4(4) . . ?
O1 C5 C3 115.0(4) . . ?
O3 C6 O4 122.2(4) . . ?
O3 C6 C2 128.4(4) . . ?
O4 C6 C2 109.4(3) . . ?
N C9 C10 122.8(4) . . ?
C9 C10 C11 121.4(4) . . ?
C12 C11 C10 114.5(4) . . ?
C12 C11 C1 123.7(4) . . ?
C10 C11 C1 121.6(4) . . ?
C13 C12 C11 121.1(4) . . ?
N C13 C12 123.8(4) . . ?
C15 C14 C19 117.4(4) . . ?
C15 C14 C4 122.6(4) . . ?
C19 C14 C4 119.9(4) . . ?
C14 C15 C16 120.5(6) . . ?
C17 C16 C15 121.7(6) . . ?
C18 C17 C16 117.7(5) . . ?
C17 C18 C19 121.5(5) . . ?
C18 C19 C14 121.2(5) . . ?

loop_
_geom_bond_atom_site_label_1
_geom_bond_atom_site_label_2
_geom_bond_distance
_geom_bond_site_symmetry_2
_geom_bond_publ_flag
Cd O1 2.258(3) . ?
Cd O1 2.258(3) 3_656 ?
Cd N 2.342(3) 3_666 ?
Cd N 2.342(3) 1_545 ?
Cd O5 2.347(3) . ?
Cd O5 2.347(3) 3_656 ?
N C13 1.329(5) . ?
N C9 1.341(5) . ?
N Cd 2.342(3) 1_565 ?
O1 C5 1.254(5) . ?
O2 C5 1.227(5) . ?
O3 C6 1.198(5) . ?
O4 C6 1.342(5) . ?
O4 C4 1.476(5) . ?
C1 C11 1.489(5) . ?
C1 C2 1.507(6) . ?
C2 C3 1.322(5) . ?
C2 C6 1.475(5) . ?
C3 C5 1.516(5) . ?
C3 C4 1.522(5) . ?
C4 C14 1.520(6) . ?
C4 C20 1.523(6) . ?
C9 C10 1.372(6) . ?
C10 C11 1.393(6) . ?
C11 C12 1.379(6) . ?
C12 C13 1.371(6) . ?
C14 C15 1.360(7) . ?
C14 C19 1.374(6) . ?
C15 C16 1.391(8) . ?
C16 C17 1.355(8) . ?
C17 C18 1.350(7) . ?
C18 C19 1.375(6) . ?

loop_
_geom_hbond_atom_site_label_D
_geom_hbond_atom_site_label_H
_geom_hbond_atom_site_label_A
_geom_hbond_distance_DH
_geom_hbond_distance_HA
_geom_hbond_distance_DA
_geom_hbond_angle_DHA
_geom_hbond_site_symmetry_A
O5 H5A O3 0.86 2.00 2.812(4) 159.0 2_545
O5 H5B O2 0.86 1.97 2.734(4) 147.2 3_656
